data_7016992
loop_
_publ_author_name
'Ho, Joanne H. H.'
'Wagler, J\"org'
'Willis, Anthony C.'
'Messerle, Barbara A.'

_publ_section_title
;
 Synthesis and structures of homo- and heterobimetallic rhodium(i) and/or
 iridium(i) complexes of binucleating bis(1-pyrazolyl)methane ligands.
;
_journal_issue 41
_journal_name_full 'Dalton transactions (Cambridge, England : 2003)'
_journal_page_first 11031
_journal_page_last 11042
_journal_paper_doi 10.1039/c1dt10499c
_journal_volume 40
_journal_year 2011
_chemical_formula_moiety 'C36 H42 Ir2 N8, 2(C32 H12 B F24), 0.2(C H2 Cl2)'
_chemical_formula_sum 'C100.2 H66.4 B2 Cl0.4 F48 Ir2 N8'
_chemical_formula_weight 2714.65
_chemical_name_systematic
;
?
;
_space_group_IT_number 14
_symmetry_cell_setting monoclinic
_symmetry_space_group_name_Hall '-P 2yn'
_symmetry_space_group_name_H-M 'P 1 21/n 1'
_atom_sites_solution_hydrogens geom
_atom_sites_solution_primary direct
_atom_sites_solution_secondary difmap
_audit_creation_method SHELXL-97
_cell_angle_alpha 90.00
_cell_angle_beta 103.4040(10)
_cell_angle_gamma 90.00
_cell_formula_units_Z 2
_cell_length_a 13.1567(3)
_cell_length_b 26.1697(5)
_cell_length_c 15.2518(3)
_cell_measurement_reflns_used 9800
_cell_measurement_temperature 150(2)
_cell_measurement_theta_max 32.40
_cell_measurement_theta_min 2.41
_cell_volume 5108.25(18)
_computing_cell_refinement 'Bruker SMART'
_computing_data_collection 'Bruker SMART'
_computing_data_reduction 'Bruker SAINT'
_computing_molecular_graphics 'Ortep32 (Farugia)'
_computing_publication_material 'Shelx-97/ciftab(Sheldrick, 1997)'
_computing_structure_refinement 'SHELXL-97 (Sheldrick, 1997)'
_computing_structure_solution 'SHELXS-97 (Sheldrick, 1990)'
_diffrn_ambient_temperature 150(2)
_diffrn_measured_fraction_theta_full 1.000
_diffrn_measured_fraction_theta_max 1.000
_diffrn_measurement_device_type 'CCD area detector'
_diffrn_measurement_method 'phi scans'
_diffrn_radiation_monochromator graphite
_diffrn_radiation_source 'fine-focus sealed tube'
_diffrn_radiation_type MoK\a
_diffrn_radiation_wavelength 0.71073
_diffrn_reflns_av_R_equivalents 0.0298
_diffrn_reflns_av_sigmaI/netI 0.0360
_diffrn_reflns_limit_h_max 19
_diffrn_reflns_limit_h_min -19
_diffrn_reflns_limit_k_max 39
_diffrn_reflns_limit_k_min -23
_diffrn_reflns_limit_l_max 22
_diffrn_reflns_limit_l_min -19
_diffrn_reflns_number 61231
_diffrn_reflns_theta_full 32.00
_diffrn_reflns_theta_max 32.00
_diffrn_reflns_theta_min 2.08
_exptl_absorpt_coefficient_mu 2.753
_exptl_absorpt_correction_T_max 0.5151
_exptl_absorpt_correction_T_min 0.3710
_exptl_absorpt_correction_type multi-scan
_exptl_absorpt_process_details SADABS
_exptl_crystal_colour yellow
_exptl_crystal_density_diffrn 1.765
_exptl_crystal_density_method 'not measured'
_exptl_crystal_description piece
_exptl_crystal_F_000 2652.8
_exptl_crystal_size_max 0.58
_exptl_crystal_size_mid 0.40
_exptl_crystal_size_min 0.24
_refine_diff_density_max 1.165
_refine_diff_density_min -1.029
_refine_diff_density_rms 0.101
_refine_ls_extinction_method none
_refine_ls_goodness_of_fit_ref 1.027
_refine_ls_hydrogen_treatment constr
_refine_ls_matrix_type full
_refine_ls_number_parameters 784
_refine_ls_number_reflns 17747
_refine_ls_number_restraints 47
_refine_ls_restrained_S_all 1.028
_refine_ls_R_factor_all 0.0505
_refine_ls_R_factor_gt 0.0329
_refine_ls_shift/su_max 0.002
_refine_ls_shift/su_mean 0.000
_refine_ls_structure_factor_coef Fsqd
_refine_ls_weighting_details 'calc w=1/[\s^2^(Fo^2^)+(0.0322P)^2^+4.9464P] where P=(Fo^2^+2Fc^2^)/3'
_refine_ls_weighting_scheme calc
_refine_ls_wR_factor_gt 0.0716
_refine_ls_wR_factor_ref 0.0757
_reflns_number_gt 14160
_reflns_number_total 17747
_reflns_threshold_expression >2sigma(I)
_cod_data_source_file c1dt10499c.txt
_cod_data_source_block compound3
_cod_original_sg_symbol_Hall -P2yn
_cod_original_sg_symbol_H-M P21/n
_cod_original_formula_sum 'C100.20 H66.40 B2 Cl0.40 F48 Ir2 N8'
_cod_database_code 7016992

loop_
_symmetry_equiv_pos_as_xyz
'x, y, z'
'-x+1/2, y+1/2, -z+1/2'
'-x, -y, -z'
'x-1/2, -y-1/2, z-1/2'

loop_
_atom_site_label
_atom_site_type_symbol
_atom_site_fract_x
_atom_site_fract_y
_atom_site_fract_z
_atom_site_U_iso_or_equiv
_atom_site_adp_type
_atom_site_occupancy
_atom_site_symmetry_multiplicity
_atom_site_calc_flag
_atom_site_refinement_flags
_atom_site_disorder_assembly
_atom_site_disorder_group
Ir1 Ir 0.204045(7) -0.004499(3) 0.373418(6) 0.01976(3) Uani 1 1 d . . .
N1 N 0.18910(16) 0.00594(7) 0.50539(15) 0.0232(4) Uani 1 1 d . . .
N2 N 0.25083(16) 0.04002(7) 0.56078(14) 0.0222(4) Uani 1 1 d . . .
N3 N 0.23999(16) 0.07300(7) 0.37339(13) 0.0207(4) Uani 1 1 d . . .
N4 N 0.28748(15) 0.09716(7) 0.45101(14) 0.0207(4) Uani 1 1 d . . .
C1 C 0.1066(2) -0.07014(10) 0.3515(2) 0.0352(6) Uani 1 1 d . . .
H1 H 0.0587 -0.0730 0.3935 0.042 Uiso 1 1 calc R . .
C2 C 0.2099(2) -0.08542(9) 0.3896(2) 0.0333(6) Uani 1 1 d . . .
H2 H 0.2220 -0.0971 0.4537 0.040 Uiso 1 1 calc R . .
C3 C 0.2794(2) -0.11156(10) 0.3355(2) 0.0384(7) Uani 1 1 d . . .
H3A H 0.3271 -0.1356 0.3753 0.046 Uiso 1 1 calc R . .
H3B H 0.2351 -0.1316 0.2861 0.046 Uiso 1 1 calc R . .
C4 C 0.3435(2) -0.07371(11) 0.2959(2) 0.0367(6) Uani 1 1 d . . .
H4A H 0.4128 -0.0698 0.3379 0.044 Uiso 1 1 calc R . .
H4B H 0.3550 -0.0876 0.2386 0.044 Uiso 1 1 calc R . .
C5 C 0.2927(2) -0.02166(10) 0.27811(18) 0.0287(5) Uani 1 1 d . . .
H5 H 0.3423 0.0061 0.2709 0.034 Uiso 1 1 calc R . .
C6 C 0.1896(2) -0.01243(10) 0.23176(18) 0.0322(6) Uani 1 1 d . . .
H6 H 0.1790 0.0205 0.1975 0.039 Uiso 1 1 calc R . .
C7 C 0.1167(3) -0.05513(12) 0.1894(2) 0.0457(8) Uani 1 1 d . . .
H7A H 0.0694 -0.0425 0.1333 0.055 Uiso 1 1 calc R . .
H7B H 0.1583 -0.0836 0.1730 0.055 Uiso 1 1 calc R . .
C8 C 0.0519(2) -0.07483(14) 0.2525(2) 0.0495(9) Uani 1 1 d . . .
H8A H 0.0348 -0.1112 0.2385 0.059 Uiso 1 1 calc R . .
H8B H -0.0146 -0.0556 0.2415 0.059 Uiso 1 1 calc R . .
C9 C 0.1297(2) -0.01561(10) 0.5557(2) 0.0299(5) Uani 1 1 d . . .
H9 H 0.0782 -0.0410 0.5350 0.036 Uiso 1 1 calc R . .
C10 C 0.1540(3) 0.00450(11) 0.6425(2) 0.0375(7) Uani 1 1 d . . .
H10 H 0.1233 -0.0044 0.6910 0.045 Uiso 1 1 calc R . .
C11 C 0.2309(2) 0.03956(10) 0.64373(17) 0.0293(5) Uani 1 1 d . . .
H11 H 0.2643 0.0599 0.6937 0.035 Uiso 1 1 calc R . .
C12 C 0.2120(2) 0.11008(9) 0.31280(18) 0.0279(5) Uani 1 1 d . . .
H12 H 0.1764 0.1048 0.2518 0.033 Uiso 1 1 calc R . .
C13 C 0.2421(2) 0.15758(10) 0.3510(2) 0.0362(6) Uani 1 1 d . . .
H13 H 0.2315 0.1899 0.3220 0.043 Uiso 1 1 calc R . .
C14 C 0.2900(2) 0.14814(9) 0.43872(19) 0.0288(5) Uani 1 1 d . . .
H14 H 0.3196 0.1728 0.4829 0.035 Uiso 1 1 calc R . .
C15 C 0.33339(18) 0.06687(8) 0.53028(16) 0.0205(4) Uani 1 1 d . . .
H15 H 0.3673 0.0910 0.5792 0.025 Uiso 1 1 calc R . .
C16 C 0.41807(17) 0.03096(8) 0.51266(15) 0.0179(4) Uani 1 1 d . . .
C17 C 0.48416(18) 0.04764(9) 0.45959(16) 0.0216(4) Uani 1 1 d . . .
H17 H 0.4737 0.0804 0.4320 0.026 Uiso 1 1 calc R . .
C18 C 0.56558(18) 0.01681(9) 0.44655(16) 0.0210(4) Uani 1 1 d . . .
H18 H 0.6101 0.0284 0.4097 0.025 Uiso 1 1 calc R . .
F1 F 0.48725(17) 0.14273(10) 1.30713(16) 0.0701(7) Uani 1 1 d . . .
F2 F 0.6175(2) 0.17139(8) 1.40373(13) 0.0598(6) Uani 1 1 d . . .
F3 F 0.63735(18) 0.10760(7) 1.32289(13) 0.0523(5) Uani 1 1 d . . .
F4 F 0.64317(19) 0.35202(7) 1.2167(2) 0.0920(10) Uani 1 1 d . . .
F5 F 0.7760(3) 0.32245(10) 1.30696(17) 0.0967(10) Uani 1 1 d . . .
F6 F 0.77875(16) 0.33344(7) 1.17145(15) 0.0515(5) Uani 1 1 d . . .
F7 F 0.15348(18) 0.08886(17) 0.9336(2) 0.0777(9) Uani 0.84 1 d P A 1
F8 F 0.2308(3) 0.0732(2) 1.0669(3) 0.124(2) Uani 0.84 1 d P A 1
F9 F 0.2142(2) 0.14833(13) 1.0205(3) 0.0937(15) Uani 0.84 1 d P A 1
F7A F 0.2564(11) 0.1073(9) 1.0827(9) 0.0777(9) Uani 0.16 1 d PD A 2
F8A F 0.1867(17) 0.1395(9) 0.9677(18) 0.124(2) Uani 0.16 1 d PD A 2
F9A F 0.1817(14) 0.0613(6) 0.992(2) 0.0937(15) Uani 0.16 1 d PD a 2
F10 F 0.45591(16) 0.01423(7) 0.75851(12) 0.0443(4) Uani 1 1 d . . .
F11 F 0.4035(2) -0.03616(8) 0.84874(17) 0.0725(8) Uani 1 1 d . . .
F12 F 0.56524(17) -0.01559(7) 0.87134(13) 0.0511(5) Uani 1 1 d . . .
F13 F 0.49144(15) 0.17415(7) 0.64022(12) 0.0452(5) Uani 1 1 d . . .
F14 F 0.57505(19) 0.24222(11) 0.62558(14) 0.0708(7) Uani 1 1 d . . .
F15 F 0.40734(16) 0.24264(7) 0.59423(12) 0.0466(5) Uani 1 1 d . . .
F16 F 0.3627(2) 0.35001(9) 0.93276(17) 0.0751(8) Uani 1 1 d . . .
F17 F 0.5003(2) 0.38250(9) 0.9104(3) 0.1054(12) Uani 1 1 d . . .
F18 F 0.3643(3) 0.37581(9) 0.80371(17) 0.0905(10) Uani 1 1 d . . .
F19 F 0.9629(3) 0.03450(12) 1.05503(19) 0.0915(12) Uani 0.89 1 d P B 1
F20 F 0.9937(2) 0.08392(10) 1.1668(2) 0.0696(8) Uani 0.89 1 d P B 1
F21 F 0.85530(16) 0.04105(9) 1.13924(18) 0.0508(6) Uani 0.89 1 d P B 1
F19A F 0.901(3) 0.0640(10) 1.1740(13) 0.0915(12) Uani 0.11 1 d PD B 2
F20A F 0.8810(18) 0.0261(6) 1.0648(16) 0.0696(8) Uani 0.11 1 d PD B 2
F21A F 1.0134(10) 0.0640(9) 1.1093(18) 0.0508(6) Uani 0.11 1 d PD B 2
C50 C 0.9301(2) 0.20960(12) 0.8823(2) 0.0293(7) Uani 0.72 1 d PD C 1
F22 F 1.0251(3) 0.19269(13) 0.8828(3) 0.0702(13) Uani 0.72 1 d PD C 1
F23 F 0.9408(7) 0.25737(15) 0.9117(5) 0.0558(18) Uani 0.72 1 d PD C 1
F24 F 0.8808(3) 0.21333(17) 0.7963(2) 0.0664(11) Uani 0.72 1 d PD C 1
C50A C 0.9445(5) 0.2113(3) 0.8981(4) 0.0293(7) Uani 0.28 1 d PD C 2
F22A F 0.9188(17) 0.2603(4) 0.8924(14) 0.048(4) Uani 0.28 1 d PDU C 2
F23A F 0.9361(8) 0.1951(3) 0.8145(6) 0.053(2) Uani 0.28 1 d PDU C 2
F24A F 1.0446(5) 0.2102(3) 0.9401(6) 0.053(2) Uani 0.28 1 d PDU C 2
B1 B 0.5912(2) 0.17773(9) 0.98711(18) 0.0179(4) Uani 1 1 d . . .
C19 C 0.60738(17) 0.19963(8) 1.09000(16) 0.0189(4) Uani 1 1 d . . .
C20 C 0.65362(18) 0.24754(8) 1.11457(16) 0.0212(4) Uani 1 1 d . . .
H20 H 0.6707 0.2686 1.0693 0.025 Uiso 1 1 calc R . .
C21 C 0.67524(19) 0.26509(9) 1.20315(17) 0.0242(5) Uani 1 1 d . . .
C22 C 0.6552(2) 0.23512(10) 1.27215(18) 0.0282(5) Uani 1 1 d . . .
H22 H 0.6706 0.2470 1.3327 0.034 Uiso 1 1 calc R . .
C23 C 0.6122(2) 0.18734(9) 1.24969(17) 0.0256(5) Uani 1 1 d . . .
C24 C 0.58815(19) 0.17023(9) 1.16069(17) 0.0235(5) Uani 1 1 d . . .
H24 H 0.5576 0.1374 1.1477 0.028 Uiso 1 1 calc R . .
C25 C 0.7166(2) 0.31803(11) 1.2237(2) 0.0371(6) Uani 1 1 d . . .
C26 C 0.5889(3) 0.15247(11) 1.3205(2) 0.0366(6) Uani 1 1 d . . .
C27 C 0.50903(17) 0.12982(8) 0.96827(16) 0.0189(4) Uani 1 1 d . . .
C28 C 0.41173(18) 0.13371(9) 0.99093(18) 0.0246(5) Uani 1 1 d . . .
H28 H 0.3970 0.1635 1.0215 0.029 Uiso 1 1 calc R . .
C29 C 0.33677(19) 0.09596(10) 0.97048(19) 0.0287(5) Uani 1 1 d . . .
C30 C 0.3537(2) 0.05242(10) 0.92428(17) 0.0273(5) Uani 1 1 d . . .
H30 H 0.3018 0.0266 0.9094 0.033 Uiso 1 1 calc R . .
C31 C 0.4487(2) 0.04768(9) 0.90045(16) 0.0237(5) Uani 1 1 d . . .
C32 C 0.52495(18) 0.08547(8) 0.92269(16) 0.0206(4) Uani 1 1 d . . .
H32 H 0.5897 0.0809 0.9063 0.025 Uiso 1 1 calc R . .
C33 C 0.2360(2) 0.10066(14) 0.9997(3) 0.0458(8) Uani 1 1 d D . .
C34 C 0.4685(2) 0.00259(10) 0.84646(19) 0.0328(6) Uani 1 1 d . . .
C35 C 0.54239(17) 0.21970(8) 0.90879(16) 0.0191(4) Uani 1 1 d . . .
C36 C 0.53710(19) 0.20737(9) 0.81830(16) 0.0225(5) Uani 1 1 d . . .
H36 H 0.5640 0.1754 0.8049 0.027 Uiso 1 1 calc R . .
C37 C 0.49437(19) 0.23990(9) 0.74772(17) 0.0247(5) Uani 1 1 d . . .
C38 C 0.4553(2) 0.28743(10) 0.76403(19) 0.0299(5) Uani 1 1 d . . .
H38 H 0.4270 0.3102 0.7161 0.036 Uiso 1 1 calc R . .
C39 C 0.4592(2) 0.30028(9) 0.85209(19) 0.0297(5) Uani 1 1 d . . .
C40 C 0.50086(19) 0.26716(9) 0.92331(18) 0.0239(5) Uani 1 1 d . . .
H40 H 0.5009 0.2772 0.9832 0.029 Uiso 1 1 calc R . .
C41 C 0.4931(2) 0.22501(12) 0.6532(2) 0.0355(6) Uani 1 1 d . . .
C42 C 0.4223(3) 0.35191(11) 0.8745(2) 0.0448(8) Uani 1 1 d . . .
C43 C 0.70978(18) 0.16144(8) 0.98123(15) 0.0188(4) Uani 1 1 d . . .
C44 C 0.76112(17) 0.12121(8) 1.03464(16) 0.0201(4) Uani 1 1 d . . .
H44 H 0.7231 0.1011 1.0679 0.024 Uiso 1 1 calc R . .
C45 C 0.86574(18) 0.10981(8) 1.04045(16) 0.0216(4) Uani 1 1 d . . .
C46 C 0.92422(19) 0.13842(9) 0.99323(18) 0.0247(5) Uani 1 1 d . . .
H46 H 0.9960 0.1312 0.9979 0.030 Uiso 1 1 calc R . .
C47 C 0.87507(19) 0.17774(9) 0.93922(17) 0.0233(5) Uani 1 1 d . . .
C48 C 0.77017(18) 0.18894(8) 0.93353(17) 0.0209(4) Uani 1 1 d . . .
H48 H 0.7387 0.2163 0.8958 0.025 Uiso 1 1 calc R . .
C49 C 0.9178(2) 0.06689(10) 1.0982(2) 0.0313(6) Uani 1 1 d . . .
Cl1 Cl 0.3098(9) 0.2070(5) 0.1729(8) 0.069(2) Uani 0.10 1 d PD D 1
C51 C 0.358(4) 0.2613(15) 0.131(2) 0.069(2) Uani 0.10 1 d PD D 1
H51A H 0.3558 0.2908 0.1715 0.083 Uiso 0.10 1 calc PR D 1
H51B H 0.4307 0.2558 0.1268 0.083 Uiso 0.10 1 calc PR D 1
Cl2 Cl 0.2779(9) 0.2726(5) 0.0255(7) 0.069(2) Uani 0.10 1 d PD D 1

loop_
_atom_site_aniso_label
_atom_site_aniso_U_11
_atom_site_aniso_U_22
_atom_site_aniso_U_33
_atom_site_aniso_U_23
_atom_site_aniso_U_13
_atom_site_aniso_U_12
Ir1 0.02037(4) 0.01663(4) 0.02204(5) -0.00139(3) 0.00440(3) -0.00057(3)
N1 0.0235(9) 0.0213(9) 0.0264(10) 0.0015(8) 0.0091(8) 0.0012(7)
N2 0.0238(10) 0.0244(9) 0.0193(10) -0.0013(7) 0.0069(8) 0.0023(7)
N3 0.0207(9) 0.0192(9) 0.0207(10) -0.0003(7) 0.0015(8) -0.0003(7)
N4 0.0216(9) 0.0168(8) 0.0225(10) -0.0006(7) 0.0029(8) 0.0007(7)
C1 0.0327(14) 0.0237(12) 0.0530(19) -0.0113(12) 0.0176(13) -0.0092(10)
C2 0.0400(15) 0.0182(10) 0.0466(18) 0.0016(10) 0.0201(14) -0.0014(10)
C3 0.0427(17) 0.0238(12) 0.0519(19) -0.0003(12) 0.0177(14) 0.0103(11)
C4 0.0401(16) 0.0352(14) 0.0391(17) -0.0010(12) 0.0177(13) 0.0105(12)
C5 0.0361(14) 0.0291(12) 0.0236(13) -0.0009(10) 0.0124(11) 0.0032(10)
C6 0.0480(17) 0.0254(12) 0.0203(12) -0.0028(9) 0.0019(11) 0.0014(11)
C7 0.054(2) 0.0392(16) 0.0348(17) -0.0112(13) -0.0082(15) 0.0044(14)
C8 0.0301(15) 0.0540(19) 0.061(2) -0.0307(17) 0.0026(15) -0.0081(13)
C9 0.0283(13) 0.0272(12) 0.0384(15) 0.0072(10) 0.0163(11) 0.0021(9)
C10 0.0446(16) 0.0384(15) 0.0373(16) 0.0085(12) 0.0253(13) 0.0077(12)
C11 0.0383(15) 0.0318(13) 0.0200(12) 0.0018(9) 0.0112(11) 0.0116(10)
C12 0.0281(13) 0.0233(11) 0.0277(13) 0.0060(9) -0.0029(10) 0.0003(9)
C13 0.0390(15) 0.0201(11) 0.0432(17) 0.0081(11) -0.0031(13) -0.0008(10)
C14 0.0308(13) 0.0170(10) 0.0365(15) -0.0007(9) 0.0031(11) -0.0004(9)
C15 0.0214(11) 0.0219(10) 0.0171(11) -0.0016(8) 0.0023(9) -0.0004(8)
C16 0.0179(10) 0.0203(9) 0.0144(10) 0.0003(8) 0.0017(8) 0.0003(7)
C17 0.0219(11) 0.0223(10) 0.0201(12) 0.0059(8) 0.0041(9) 0.0021(8)
C18 0.0225(11) 0.0232(10) 0.0179(11) 0.0034(8) 0.0061(9) -0.0013(8)
F1 0.0474(12) 0.1056(19) 0.0623(14) 0.0426(13) 0.0228(11) -0.0091(12)
F2 0.1024(18) 0.0547(12) 0.0274(10) 0.0083(8) 0.0255(11) 0.0060(12)
F3 0.0858(15) 0.0307(9) 0.0497(12) 0.0165(8) 0.0348(11) 0.0113(9)
F4 0.0624(15) 0.0256(9) 0.205(3) -0.0220(14) 0.0651(19) -0.0002(9)
F5 0.151(3) 0.0735(17) 0.0521(15) -0.0207(12) -0.0039(16) -0.0565(18)
F6 0.0583(12) 0.0329(9) 0.0730(14) -0.0132(9) 0.0347(11) -0.0191(8)
F7 0.0160(11) 0.116(3) 0.098(2) -0.016(2) 0.0068(13) -0.0059(14)
F8 0.058(2) 0.209(5) 0.130(3) 0.117(3) 0.070(2) 0.052(3)
F9 0.0397(17) 0.078(2) 0.179(4) -0.051(2) 0.059(2) -0.0080(14)
F7A 0.0160(11) 0.116(3) 0.098(2) -0.016(2) 0.0068(13) -0.0059(14)
F8A 0.058(2) 0.209(5) 0.130(3) 0.117(3) 0.070(2) 0.052(3)
F9A 0.0397(17) 0.078(2) 0.179(4) -0.051(2) 0.059(2) -0.0080(14)
F10 0.0543(12) 0.0527(10) 0.0226(8) -0.0055(7) 0.0019(8) 0.0010(9)
F11 0.109(2) 0.0378(10) 0.0885(17) -0.0280(11) 0.0595(16) -0.0419(12)
F12 0.0657(13) 0.0405(10) 0.0405(11) -0.0098(8) -0.0014(9) 0.0240(9)
F13 0.0559(12) 0.0476(10) 0.0279(9) -0.0061(7) 0.0012(8) 0.0197(9)
F14 0.0621(14) 0.119(2) 0.0400(12) -0.0088(12) 0.0289(11) -0.0295(14)
F15 0.0568(12) 0.0493(10) 0.0262(9) 0.0072(8) -0.0057(8) 0.0143(9)
F16 0.103(2) 0.0565(13) 0.0833(17) 0.0093(12) 0.0567(16) 0.0436(13)
F17 0.0692(17) 0.0377(12) 0.209(4) -0.0522(17) 0.032(2) 0.0043(11)
F18 0.143(3) 0.0583(14) 0.0720(17) 0.0223(12) 0.0281(17) 0.0712(16)
F19 0.157(3) 0.0760(19) 0.0558(16) 0.0275(15) 0.054(2) 0.090(2)
F20 0.0515(15) 0.0654(16) 0.0687(18) 0.0170(14) -0.0335(13) -0.0045(12)
F21 0.0339(11) 0.0506(13) 0.0652(16) 0.0343(11) 0.0062(10) 0.0070(9)
F19A 0.157(3) 0.0760(19) 0.0558(16) 0.0275(15) 0.054(2) 0.090(2)
F20A 0.0515(15) 0.0654(16) 0.0687(18) 0.0170(14) -0.0335(13) -0.0045(12)
F21A 0.0339(11) 0.0506(13) 0.0652(16) 0.0343(11) 0.0062(10) 0.0070(9)
C50 0.0239(15) 0.0249(12) 0.043(2) -0.0013(13) 0.0157(14) -0.0030(10)
F22 0.045(2) 0.056(2) 0.131(4) 0.041(2) 0.062(3) 0.0186(16)
F23 0.096(5) 0.0255(19) 0.059(3) -0.0011(18) 0.044(3) -0.019(2)
F24 0.064(2) 0.103(3) 0.0348(17) 0.0121(18) 0.0171(17) -0.036(2)
C50A 0.0239(15) 0.0249(12) 0.043(2) -0.0013(13) 0.0157(14) -0.0030(10)
F22A 0.059(6) 0.023(4) 0.073(9) 0.019(4) 0.039(6) 0.020(4)
F23A 0.079(6) 0.049(4) 0.046(5) -0.017(3) 0.042(4) -0.022(4)
F24A 0.024(3) 0.062(5) 0.077(6) 0.026(4) 0.018(4) -0.010(3)
B1 0.0177(11) 0.0163(10) 0.0202(12) 0.0011(9) 0.0054(9) 0.0018(8)
C19 0.0163(10) 0.0182(9) 0.0234(11) 0.0016(8) 0.0068(9) 0.0014(7)
C20 0.0208(11) 0.0204(10) 0.0237(12) 0.0008(8) 0.0074(9) -0.0012(8)
C21 0.0234(12) 0.0228(11) 0.0265(13) -0.0037(9) 0.0062(10) -0.0012(8)
C22 0.0303(13) 0.0321(13) 0.0233(13) -0.0048(10) 0.0083(10) 0.0038(10)
C23 0.0320(13) 0.0253(11) 0.0222(12) 0.0057(9) 0.0116(10) 0.0067(9)
C24 0.0258(12) 0.0189(10) 0.0270(13) 0.0034(9) 0.0083(10) 0.0012(8)
C25 0.0438(17) 0.0307(13) 0.0392(17) -0.0120(12) 0.0145(14) -0.0065(12)
C26 0.0457(17) 0.0391(15) 0.0281(15) 0.0095(11) 0.0150(13) 0.0047(12)
C27 0.0163(10) 0.0188(9) 0.0213(11) 0.0035(8) 0.0038(8) 0.0018(7)
C28 0.0183(11) 0.0243(11) 0.0314(13) 0.0028(9) 0.0062(10) 0.0031(8)
C29 0.0171(11) 0.0353(13) 0.0326(14) 0.0070(11) 0.0038(10) -0.0008(9)
C30 0.0242(12) 0.0280(12) 0.0271(13) 0.0040(10) 0.0009(10) -0.0070(9)
C31 0.0285(12) 0.0206(10) 0.0191(11) 0.0029(8) -0.0003(9) -0.0033(9)
C32 0.0209(11) 0.0211(10) 0.0200(11) 0.0026(8) 0.0048(9) -0.0005(8)
C33 0.0220(14) 0.056(2) 0.061(2) 0.0044(16) 0.0112(14) -0.0024(13)
C34 0.0449(16) 0.0252(12) 0.0270(13) -0.0021(10) 0.0054(11) -0.0090(11)
C35 0.0157(10) 0.0183(9) 0.0234(12) 0.0028(8) 0.0042(8) 0.0013(7)
C36 0.0222(11) 0.0208(10) 0.0238(12) 0.0024(8) 0.0036(9) 0.0029(8)
C37 0.0227(12) 0.0286(11) 0.0222(12) 0.0042(9) 0.0041(9) 0.0028(9)
C38 0.0278(13) 0.0273(12) 0.0337(15) 0.0113(10) 0.0051(11) 0.0079(9)
C39 0.0332(14) 0.0217(11) 0.0354(15) 0.0046(10) 0.0105(11) 0.0107(9)
C40 0.0227(11) 0.0224(10) 0.0281(13) 0.0006(9) 0.0090(10) 0.0042(8)
C41 0.0333(15) 0.0444(16) 0.0281(15) 0.0075(12) 0.0055(12) 0.0052(12)
C42 0.057(2) 0.0301(14) 0.050(2) 0.0064(13) 0.0174(16) 0.0210(13)
C43 0.0207(10) 0.0163(9) 0.0190(11) -0.0014(8) 0.0039(8) -0.0008(7)
C44 0.0177(10) 0.0209(10) 0.0215(11) 0.0009(8) 0.0044(9) -0.0018(8)
C45 0.0196(11) 0.0202(10) 0.0239(12) -0.0021(8) 0.0031(9) 0.0030(8)
C46 0.0183(11) 0.0219(10) 0.0345(14) -0.0051(9) 0.0077(10) -0.0001(8)
C47 0.0216(11) 0.0195(10) 0.0312(13) -0.0030(9) 0.0112(10) -0.0032(8)
C48 0.0205(11) 0.0159(9) 0.0271(12) -0.0001(8) 0.0073(9) 0.0001(8)
C49 0.0253(13) 0.0315(13) 0.0356(15) 0.0046(11) 0.0038(11) 0.0080(10)
Cl1 0.071(5) 0.083(5) 0.063(5) 0.021(4) 0.032(4) 0.023(4)
C51 0.071(5) 0.083(5) 0.063(5) 0.021(4) 0.032(4) 0.023(4)
Cl2 0.071(5) 0.083(5) 0.063(5) 0.021(4) 0.032(4) 0.023(4)

loop_
_atom_type_symbol
_atom_type_description
_atom_type_scat_dispersion_real
_atom_type_scat_dispersion_imag
_atom_type_scat_source
C C 0.0033 0.0016 'International Tables Vol C Tables 4.2.6.8 and 6.1.1.4'
H H 0.0000 0.0000 'International Tables Vol C Tables 4.2.6.8 and 6.1.1.4'
B B 0.0013 0.0007 'International Tables Vol C Tables 4.2.6.8 and 6.1.1.4'
N N 0.0061 0.0033 'International Tables Vol C Tables 4.2.6.8 and 6.1.1.4'
F F 0.0171 0.0103 'International Tables Vol C Tables 4.2.6.8 and 6.1.1.4'
Cl Cl 0.1484 0.1585 'International Tables Vol C Tables 4.2.6.8 and 6.1.1.4'
Ir Ir -1.4442 7.9887 'International Tables Vol C Tables 4.2.6.8 and 6.1.1.4'

loop_
_geom_angle_atom_site_label_1
_geom_angle_atom_site_label_2
_geom_angle_atom_site_label_3
_geom_angle
_geom_angle_site_symmetry_1
_geom_angle_site_symmetry_3
N3 Ir1 N1 86.84(8) . .
N3 Ir1 C5 92.59(9) . .
N1 Ir1 C5 151.99(10) . .
N3 Ir1 C1 156.47(10) . .
N1 Ir1 C1 93.97(10) . .
C5 Ir1 C1 97.43(11) . .
N3 Ir1 C2 164.92(10) . .
N1 Ir1 C2 91.54(10) . .
C5 Ir1 C2 81.83(10) . .
C1 Ir1 C2 38.60(11) . .
N3 Ir1 C6 93.52(9) . .
N1 Ir1 C6 169.58(10) . .
C5 Ir1 C6 38.43(11) . .
C1 Ir1 C6 81.56(12) . .
C2 Ir1 C6 90.76(11) . .
C9 N1 N2 105.3(2) . .
C9 N1 Ir1 134.08(19) . .
N2 N1 Ir1 120.59(15) . .
C11 N2 N1 111.0(2) . .
C11 N2 C15 128.6(2) . .
N1 N2 C15 119.99(19) . .
C12 N3 N4 105.22(19) . .
C12 N3 Ir1 133.13(17) . .
N4 N3 Ir1 120.74(14) . .
C14 N4 N3 111.1(2) . .
C14 N4 C15 129.5(2) . .
N3 N4 C15 119.26(18) . .
C2 C1 C8 125.3(3) . .
C2 C1 Ir1 71.02(15) . .
C8 C1 Ir1 110.6(2) . .
C2 C1 H1 114.0 . .
C8 C1 H1 114.0 . .
Ir1 C1 H1 114.0 . .
C1 C2 C3 123.1(3) . .
C1 C2 Ir1 70.38(15) . .
C3 C2 Ir1 113.07(18) . .
C1 C2 H2 114.2 . .
C3 C2 H2 114.2 . .
Ir1 C2 H2 114.2 . .
C4 C3 C2 112.4(2) . .
C4 C3 H3A 109.1 . .
C2 C3 H3A 109.1 . .
C4 C3 H3B 109.1 . .
C2 C3 H3B 109.1 . .
H3A C3 H3B 107.9 . .
C5 C4 C3 113.3(2) . .
C5 C4 H4A 108.9 . .
C3 C4 H4A 108.9 . .
C5 C4 H4B 108.9 . .
C3 C4 H4B 108.9 . .
H4A C4 H4B 107.7 . .
C6 C5 C4 125.6(3) . .
C6 C5 Ir1 71.66(16) . .
C4 C5 Ir1 111.05(18) . .
C6 C5 H5 113.6 . .
C4 C5 H5 113.6 . .
Ir1 C5 H5 113.6 . .
C5 C6 C7 122.1(3) . .
C5 C6 Ir1 69.92(15) . .
C7 C6 Ir1 113.7(2) . .
C5 C6 H6 114.5 . .
C7 C6 H6 114.5 . .
Ir1 C6 H6 114.5 . .
C8 C7 C6 111.9(3) . .
C8 C7 H7A 109.2 . .
C6 C7 H7A 109.2 . .
C8 C7 H7B 109.2 . .
C6 C7 H7B 109.2 . .
H7A C7 H7B 107.9 . .
C7 C8 C1 113.4(2) . .
C7 C8 H8A 108.9 . .
C1 C8 H8A 108.9 . .
C7 C8 H8B 108.9 . .
C1 C8 H8B 108.9 . .
H8A C8 H8B 107.7 . .
N1 C9 C10 110.5(2) . .
N1 C9 H9 124.8 . .
C10 C9 H9 124.8 . .
C11 C10 C9 105.9(2) . .
C11 C10 H10 127.1 . .
C9 C10 H10 127.1 . .
N2 C11 C10 107.3(2) . .
N2 C11 H11 126.3 . .
C10 C11 H11 126.3 . .
N3 C12 C13 110.8(2) . .
N3 C12 H12 124.6 . .
C13 C12 H12 124.6 . .
C14 C13 C12 105.7(2) . .
C14 C13 H13 127.1 . .
C12 C13 H13 127.1 . .
N4 C14 C13 107.2(2) . .
N4 C14 H14 126.4 . .
C13 C14 H14 126.4 . .
N4 C15 N2 109.35(19) . .
N4 C15 C16 111.60(19) . .
N2 C15 C16 112.78(18) . .
N4 C15 H15 107.6 . .
N2 C15 H15 107.6 . .
C16 C15 H15 107.6 . .
C17 C16 C18 119.4(2) . 3_656
C17 C16 C15 119.32(19) . .
C18 C16 C15 121.2(2) 3_656 .
C16 C17 C18 120.5(2) . .
C16 C17 H17 119.7 . .
C18 C17 H17 119.7 . .
C16 C18 C17 120.1(2) 3_656 .
C16 C18 H18 119.9 3_656 .
C17 C18 H18 119.9 . .
F22 C50 F23 106.7(5) . .
F22 C50 F24 106.0(3) . .
F23 C50 F24 104.7(4) . .
F22 C50 C47 113.0(2) . .
F23 C50 C47 110.8(5) . .
F24 C50 C47 114.9(3) . .
F24A C50A F23A 108.1(8) . .
F24A C50A F22A 105.2(10) . .
F23A C50A F22A 106.5(10) . .
F24A C50A C47 114.7(5) . .
F23A C50A C47 107.0(5) . .
F22A C50A C47 115.0(12) . .
C27 B1 C19 111.73(18) . .
C27 B1 C43 112.91(17) . .
C19 B1 C43 103.26(18) . .
C27 B1 C35 104.71(18) . .
C19 B1 C35 113.93(18) . .
C43 B1 C35 110.56(18) . .
C24 C19 C20 115.5(2) . .
C24 C19 B1 122.8(2) . .
C20 C19 B1 121.3(2) . .
C21 C20 C19 122.1(2) . .
C21 C20 H20 119.0 . .
C19 C20 H20 119.0 . .
C22 C21 C20 121.2(2) . .
C22 C21 C25 119.3(2) . .
C20 C21 C25 119.5(2) . .
C23 C22 C21 117.6(2) . .
C23 C22 H22 121.2 . .
C21 C22 H22 121.2 . .
C22 C23 C24 121.3(2) . .
C22 C23 C26 120.8(2) . .
C24 C23 C26 117.9(2) . .
C23 C24 C19 122.3(2) . .
C23 C24 H24 118.8 . .
C19 C24 H24 118.8 . .
F4 C25 F6 107.0(3) . .
F4 C25 F5 106.2(3) . .
F6 C25 F5 103.8(3) . .
F4 C25 C21 112.9(3) . .
F6 C25 C21 113.6(2) . .
F5 C25 C21 112.7(3) . .
F1 C26 F3 107.0(3) . .
F1 C26 F2 105.6(3) . .
F3 C26 F2 105.8(2) . .
F1 C26 C23 111.9(2) . .
F3 C26 C23 112.4(2) . .
F2 C26 C23 113.6(3) . .
C32 C27 C28 115.7(2) . .
C32 C27 B1 123.8(2) . .
C28 C27 B1 120.2(2) . .
C29 C28 C27 122.5(2) . .
C29 C28 H28 118.8 . .
C27 C28 H28 118.8 . .
C28 C29 C30 120.9(2) . .
C28 C29 C33 120.6(3) . .
C30 C29 C33 118.5(3) . .
C29 C30 C31 117.9(2) . .
C29 C30 H30 121.0 . .
C31 C30 H30 121.0 . .
C30 C31 C32 121.0(2) . .
C30 C31 C34 119.9(2) . .
C32 C31 C34 119.1(2) . .
C31 C32 C27 122.0(2) . .
C31 C32 H32 119.0 . .
C27 C32 H32 119.0 . .
F8A C33 F9A 113.8(17) . .
F8A C33 F7A 104.8(16) . .
F9A C33 F7A 101.3(16) . .
F8 C33 F9 106.5(4) . .
F8 C33 F7 107.0(4) . .
F9 C33 F7 102.4(3) . .
F8A C33 C29 111.6(8) . .
F9A C33 C29 115.6(7) . .
F7A C33 C29 108.5(7) . .
F8 C33 C29 114.3(3) . .
F9 C33 C29 113.6(3) . .
F7 C33 C29 112.2(3) . .
F12 C34 F11 107.3(2) . .
F12 C34 F10 104.7(2) . .
F11 C34 F10 105.4(2) . .
F12 C34 C31 113.7(2) . .
F11 C34 C31 113.0(3) . .
F10 C34 C31 111.9(2) . .
C40 C35 C36 115.4(2) . .
C40 C35 B1 125.6(2) . .
C36 C35 B1 118.95(19) . .
C37 C36 C35 122.8(2) . .
C37 C36 H36 118.6 . .
C35 C36 H36 118.6 . .
C36 C37 C38 120.7(2) . .
C36 C37 C41 120.2(2) . .
C38 C37 C41 119.0(2) . .
C39 C38 C37 117.5(2) . .
C39 C38 H38 121.2 . .
C37 C38 H38 121.2 . .
C38 C39 C40 121.8(2) . .
C38 C39 C42 120.1(2) . .
C40 C39 C42 118.0(3) . .
C35 C40 C39 121.7(2) . .
C35 C40 H40 119.1 . .
C39 C40 H40 119.1 . .
F14 C41 F13 106.0(3) . .
F14 C41 F15 106.8(2) . .
F13 C41 F15 105.0(2) . .
F14 C41 C37 113.0(3) . .
F13 C41 C37 113.4(2) . .
F15 C41 C37 112.0(2) . .
F16 C42 F17 105.8(3) . .
F16 C42 F18 104.3(3) . .
F17 C42 F18 107.3(3) . .
F16 C42 C39 113.2(3) . .
F17 C42 C39 112.4(3) . .
F18 C42 C39 113.2(3) . .
C48 C43 C44 115.7(2) . .
C48 C43 B1 123.95(19) . .
C44 C43 B1 119.9(2) . .
C45 C44 C43 122.2(2) . .
C45 C44 H44 118.9 . .
C43 C44 H44 118.9 . .
C46 C45 C44 120.7(2) . .
C46 C45 C49 118.5(2) . .
C44 C45 C49 120.8(2) . .
C47 C46 C45 118.2(2) . .
C47 C46 H46 120.9 . .
C45 C46 H46 120.9 . .
C46 C47 C48 120.9(2) . .
C46 C47 C50A 116.0(4) . .
C48 C47 C50A 122.6(4) . .
C46 C47 C50 122.4(2) . .
C48 C47 C50 116.7(2) . .
C47 C48 C43 122.3(2) . .
C47 C48 H48 118.8 . .
C43 C48 H48 118.8 . .
F19A C49 F21A 105.7(19) . .
F19A C49 F20A 101(2) . .
F21A C49 F20A 107.2(16) . .
F19 C49 F21 108.2(3) . .
F19 C49 F20 105.5(3) . .
F21 C49 F20 103.3(3) . .
F19A C49 C45 116.2(9) . .
F21A C49 C45 116.3(8) . .
F20A C49 C45 109.0(9) . .
F19 C49 C45 113.2(2) . .
F21 C49 C45 114.3(2) . .
F20 C49 C45 111.5(2) . .
Cl2 C51 Cl1 107(3) . .
Cl2 C51 H51A 110.4 . .
Cl1 C51 H51A 110.4 . .
Cl2 C51 H51B 110.4 . .
Cl1 C51 H51B 110.4 . .
H51A C51 H51B 108.6 . .

loop_
_geom_bond_atom_site_label_1
_geom_bond_atom_site_label_2
_geom_bond_distance
_geom_bond_site_symmetry_2
Ir1 N3 2.0825(19) .
Ir1 N1 2.085(2) .
Ir1 C5 2.112(3) .
Ir1 C1 2.123(2) .
Ir1 C2 2.131(2) .
Ir1 C6 2.135(3) .
N1 C9 1.340(3) .
N1 N2 1.360(3) .
N2 C11 1.350(3) .
N2 C15 1.458(3) .
N3 C12 1.332(3) .
N3 N4 1.360(3) .
N4 C14 1.349(3) .
N4 C15 1.455(3) .
C1 C2 1.406(4) .
C1 C8 1.520(5) .
C1 H1 1.0000 .
C2 C3 1.529(4) .
C2 H2 1.0000 .
C3 C4 1.514(4) .
C3 H3A 0.9900 .
C3 H3B 0.9900 .
C4 C5 1.514(4) .
C4 H4A 0.9900 .
C4 H4B 0.9900 .
C5 C6 1.398(4) .
C5 H5 1.0000 .
C6 C7 1.516(4) .
C6 H6 1.0000 .
C7 C8 1.516(5) .
C7 H7A 0.9900 .
C7 H7B 0.9900 .
C8 H8A 0.9900 .
C8 H8B 0.9900 .
C9 C10 1.391(4) .
C9 H9 0.9500 .
C10 C11 1.363(4) .
C10 H10 0.9500 .
C11 H11 0.9500 .
C12 C13 1.391(4) .
C12 H12 0.9500 .
C13 C14 1.362(4) .
C13 H13 0.9500 .
C14 H14 0.9500 .
C15 C16 1.528(3) .
C15 H15 1.0000 .
C16 C17 1.389(3) .
C16 C18 1.391(3) 3_656
C17 C18 1.392(3) .
C17 H17 0.9500 .
C18 C16 1.391(3) 3_656
C18 H18 0.9500 .
F1 C26 1.330(4) .
F2 C26 1.334(4) .
F3 C26 1.333(3) .
F4 C25 1.300(4) .
F5 C25 1.332(4) .
F6 C25 1.330(3) .
F7 C33 1.335(4) .
F8 C33 1.268(4) .
F9 C33 1.335(5) .
F7A C33 1.244(12) .
F8A C33 1.243(12) .
F9A C33 1.244(12) .
F10 C34 1.348(3) .
F11 C34 1.332(3) .
F12 C34 1.329(4) .
F13 C41 1.345(4) .
F14 C41 1.324(4) .
F15 C41 1.350(3) .
F16 C42 1.316(4) .
F17 C42 1.317(4) .
F18 C42 1.326(4) .
F19 C49 1.298(3) .
F20 C49 1.344(4) .
F21 C49 1.329(4) .
F19A C49 1.232(12) .
F20A C49 1.232(12) .
F21A C49 1.232(12) .
C50 F22 1.3244(19) .
C50 F23 1.325(2) .
C50 F24 1.3248(19) .
C50 C47 1.505(3) .
C50A F24A 1.324(2) .
C50A F23A 1.324(2) .
C50A F22A 1.324(2) .
C50A C47 1.505(4) .
B1 C27 1.637(3) .
B1 C19 1.638(4) .
B1 C43 1.640(3) .
B1 C35 1.640(3) .
C19 C24 1.395(3) .
C19 C20 1.406(3) .
C20 C21 1.392(3) .
C20 H20 0.9500 .
C21 C22 1.386(4) .
C21 C25 1.495(4) .
C22 C23 1.383(4) .
C22 H22 0.9500 .
C23 C24 1.394(4) .
C23 C26 1.498(4) .
C24 H24 0.9500 .
C27 C32 1.394(3) .
C27 C28 1.405(3) .
C28 C29 1.379(3) .
C28 H28 0.9500 .
C29 C30 1.385(4) .
C29 C33 1.498(4) .
C30 C31 1.386(4) .
C30 H30 0.9500 .
C31 C32 1.393(3) .
C31 C34 1.496(4) .
C32 H32 0.9500 .
C35 C40 1.395(3) .
C35 C36 1.403(3) .
C36 C37 1.385(3) .
C36 H36 0.9500 .
C37 C38 1.390(3) .
C37 C41 1.490(4) .
C38 C39 1.374(4) .
C38 H38 0.9500 .
C39 C40 1.398(3) .
C39 C42 1.501(4) .
C40 H40 0.9500 .
C43 C48 1.395(3) .
C43 C44 1.405(3) .
C44 C45 1.391(3) .
C44 H44 0.9500 .
C45 C46 1.388(3) .
C45 C49 1.492(3) .
C46 C47 1.382(3) .
C46 H46 0.9500 .
C47 C48 1.394(3) .
C48 H48 0.9500 .
Cl1 C51 1.73(3) .
C51 Cl2 1.73(3) .
C51 H51A 0.9900 .
C51 H51B 0.9900 .

loop_
_geom_torsion_atom_site_label_1
_geom_torsion_atom_site_label_2
_geom_torsion_atom_site_label_3
_geom_torsion_atom_site_label_4
_geom_torsion
_geom_torsion_site_symmetry_1
_geom_torsion_site_symmetry_4
N3 Ir1 N1 C9 148.4(2) . .
C5 Ir1 N1 C9 -122.0(3) . .
C1 Ir1 N1 C9 -8.0(2) . .
C2 Ir1 N1 C9 -46.6(2) . .
C6 Ir1 N1 C9 56.1(6) . .
N3 Ir1 N1 N2 -33.92(17) . .
C5 Ir1 N1 N2 55.7(3) . .
C1 Ir1 N1 N2 169.65(18) . .
C2 Ir1 N1 N2 131.08(18) . .
C6 Ir1 N1 N2 -126.2(5) . .
C9 N1 N2 C11 0.3(3) . .
Ir1 N1 N2 C11 -177.93(16) . .
C9 N1 N2 C15 173.8(2) . .
Ir1 N1 N2 C15 -4.5(3) . .
N1 Ir1 N3 C12 -137.7(2) . .
C5 Ir1 N3 C12 70.3(3) . .
C1 Ir1 N3 C12 -45.0(4) . .
C2 Ir1 N3 C12 138.1(4) . .
C6 Ir1 N3 C12 31.8(3) . .
N1 Ir1 N3 N4 29.61(17) . .
C5 Ir1 N3 N4 -122.34(18) . .
C1 Ir1 N3 N4 122.3(3) . .
C2 Ir1 N3 N4 -54.6(4) . .
C6 Ir1 N3 N4 -160.82(18) . .
C12 N3 N4 C14 -0.6(3) . .
Ir1 N3 N4 C14 -171.09(17) . .
C12 N3 N4 C15 -176.4(2) . .
Ir1 N3 N4 C15 13.2(3) . .
N3 Ir1 C1 C2 -178.7(2) . .
N1 Ir1 C1 C2 -87.50(18) . .
C5 Ir1 C1 C2 66.86(19) . .
C6 Ir1 C1 C2 101.97(19) . .
N3 Ir1 C1 C8 59.8(3) . .
N1 Ir1 C1 C8 151.0(2) . .
C5 Ir1 C1 C8 -54.7(2) . .
C2 Ir1 C1 C8 -121.5(3) . .
C6 Ir1 C1 C8 -19.6(2) . .
C8 C1 C2 C3 -3.1(4) . .
Ir1 C1 C2 C3 -105.3(2) . .
C8 C1 C2 Ir1 102.2(3) . .
N3 Ir1 C2 C1 178.0(3) . .
N1 Ir1 C2 C1 94.43(18) . .
C5 Ir1 C2 C1 -112.90(19) . .
C6 Ir1 C2 C1 -75.41(19) . .
N3 Ir1 C2 C3 -63.4(5) . .
N1 Ir1 C2 C3 -147.0(2) . .
C5 Ir1 C2 C3 5.7(2) . .
C1 Ir1 C2 C3 118.6(3) . .
C6 Ir1 C2 C3 43.2(2) . .
C1 C2 C3 C4 91.1(3) . .
Ir1 C2 C3 C4 10.2(3) . .
C2 C3 C4 C5 -27.7(4) . .
C3 C4 C5 C6 -49.9(4) . .
C3 C4 C5 Ir1 32.2(3) . .
N3 Ir1 C5 C6 -92.39(16) . .
N1 Ir1 C5 C6 179.46(16) . .
C1 Ir1 C5 C6 66.27(17) . .
C2 Ir1 C5 C6 101.68(17) . .
N3 Ir1 C5 C4 145.6(2) . .
N1 Ir1 C5 C4 57.4(3) . .
C1 Ir1 C5 C4 -55.8(2) . .
C2 Ir1 C5 C4 -20.3(2) . .
C6 Ir1 C5 C4 -122.0(3) . .
C4 C5 C6 C7 -2.9(4) . .
Ir1 C5 C6 C7 -106.0(3) . .
C4 C5 C6 Ir1 103.2(3) . .
N3 Ir1 C6 C5 89.74(16) . .
N1 Ir1 C6 C5 -178.6(4) . .
C1 Ir1 C6 C5 -113.41(17) . .
C2 Ir1 C6 C5 -75.80(17) . .
N3 Ir1 C6 C7 -153.0(2) . .
N1 Ir1 C6 C7 -61.3(6) . .
C5 Ir1 C6 C7 117.3(3) . .
C1 Ir1 C6 C7 3.9(2) . .
C2 Ir1 C6 C7 41.5(2) . .
C5 C6 C7 C8 93.2(4) . .
Ir1 C6 C7 C8 12.8(3) . .
C6 C7 C8 C1 -29.9(4) . .
C2 C1 C8 C7 -48.0(4) . .
Ir1 C1 C8 C7 32.8(3) . .
N2 N1 C9 C10 -0.3(3) . .
Ir1 N1 C9 C10 177.62(19) . .
N1 C9 C10 C11 0.2(3) . .
N1 N2 C11 C10 -0.2(3) . .
C15 N2 C11 C10 -173.0(2) . .
C9 C10 C11 N2 0.0(3) . .
N4 N3 C12 C13 0.5(3) . .
Ir1 N3 C12 C13 169.2(2) . .
N3 C12 C13 C14 -0.2(3) . .
N3 N4 C14 C13 0.5(3) . .
C15 N4 C14 C13 175.7(2) . .
C12 C13 C14 N4 -0.2(3) . .
C14 N4 C15 N2 119.1(3) . .
N3 N4 C15 N2 -66.0(3) . .
C14 N4 C15 C16 -115.4(3) . .
N3 N4 C15 C16 59.4(3) . .
C11 N2 C15 N4 -127.0(2) . .
N1 N2 C15 N4 60.9(3) . .
C11 N2 C15 C16 108.2(3) . .
N1 N2 C15 C16 -63.9(3) . .
N4 C15 C16 C17 37.8(3) . .
N2 C15 C16 C17 161.4(2) . .
N4 C15 C16 C18 -146.4(2) . 3_656
N2 C15 C16 C18 -22.8(3) . 3_656
C18 C16 C17 C18 0.5(4) 3_656 .
C15 C16 C17 C18 176.4(2) . .
C16 C17 C18 C16 -0.5(4) . 3_656
C27 B1 C19 C24 23.2(3) . .
C43 B1 C19 C24 -98.4(2) . .
C35 B1 C19 C24 141.6(2) . .
C27 B1 C19 C20 -164.5(2) . .
C43 B1 C19 C20 73.9(2) . .
C35 B1 C19 C20 -46.1(3) . .
C24 C19 C20 C21 -2.2(3) . .
B1 C19 C20 C21 -175.0(2) . .
C19 C20 C21 C22 2.3(4) . .
C19 C20 C21 C25 -175.2(2) . .
C20 C21 C22 C23 -0.6(4) . .
C25 C21 C22 C23 176.9(2) . .
C21 C22 C23 C24 -1.0(4) . .
C21 C22 C23 C26 179.6(2) . .
C22 C23 C24 C19 1.0(4) . .
C26 C23 C24 C19 -179.6(2) . .
C20 C19 C24 C23 0.6(3) . .
B1 C19 C24 C23 173.3(2) . .
C22 C21 C25 F4 -89.4(4) . .
C20 C21 C25 F4 88.1(3) . .
C22 C21 C25 F6 148.7(3) . .
C20 C21 C25 F6 -33.8(4) . .
C22 C21 C25 F5 31.0(4) . .
C20 C21 C25 F5 -151.5(3) . .
C22 C23 C26 F1 116.9(3) . .
C24 C23 C26 F1 -62.6(3) . .
C22 C23 C26 F3 -122.7(3) . .
C24 C23 C26 F3 57.9(4) . .
C22 C23 C26 F2 -2.6(4) . .
C24 C23 C26 F2 178.0(2) . .
C19 B1 C27 C32 -136.8(2) . .
C43 B1 C27 C32 -20.9(3) . .
C35 B1 C27 C32 99.4(2) . .
C19 B1 C27 C28 49.2(3) . .
C43 B1 C27 C28 165.1(2) . .
C35 B1 C27 C28 -74.6(3) . .
C32 C27 C28 C29 0.7(4) . .
B1 C27 C28 C29 175.1(2) . .
C27 C28 C29 C30 -1.4(4) . .
C27 C28 C29 C33 177.2(3) . .
C28 C29 C30 C31 0.9(4) . .
C33 C29 C30 C31 -177.7(3) . .
C29 C30 C31 C32 0.3(4) . .
C29 C30 C31 C34 -176.9(2) . .
C30 C31 C32 C27 -1.0(4) . .
C34 C31 C32 C27 176.2(2) . .
C28 C27 C32 C31 0.5(3) . .
B1 C27 C32 C31 -173.7(2) . .
C28 C29 C33 F8A 59.7(18) . .
C30 C29 C33 F8A -121.6(18) . .
C28 C29 C33 F9A -168.1(18) . .
C30 C29 C33 F9A 10.5(18) . .
C28 C29 C33 F7A -55.2(12) . .
C30 C29 C33 F7A 123.4(12) . .
C28 C29 C33 F8 -103.6(5) . .
C30 C29 C33 F8 75.1(5) . .
C28 C29 C33 F9 18.9(5) . .
C30 C29 C33 F9 -162.5(3) . .
C28 C29 C33 F7 134.4(3) . .
C30 C29 C33 F7 -46.9(4) . .
C30 C31 C34 F12 -141.2(3) . .
C32 C31 C34 F12 41.5(3) . .
C30 C31 C34 F11 -18.5(4) . .
C32 C31 C34 F11 164.2(3) . .
C30 C31 C34 F10 100.4(3) . .
C32 C31 C34 F10 -76.9(3) . .
C27 B1 C35 C40 112.0(2) . .
C19 B1 C35 C40 -10.3(3) . .
C43 B1 C35 C40 -126.1(2) . .
C27 B1 C35 C36 -65.4(3) . .
C19 B1 C35 C36 172.2(2) . .
C43 B1 C35 C36 56.5(3) . .
C40 C35 C36 C37 0.4(3) . .
B1 C35 C36 C37 178.1(2) . .
C35 C36 C37 C38 0.9(4) . .
C35 C36 C37 C41 178.7(2) . .
C36 C37 C38 C39 -1.1(4) . .
C41 C37 C38 C39 -179.0(3) . .
C37 C38 C39 C40 0.1(4) . .
C37 C38 C39 C42 177.5(3) . .
C36 C35 C40 C39 -1.4(4) . .
B1 C35 C40 C39 -178.9(2) . .
C38 C39 C40 C35 1.2(4) . .
C42 C39 C40 C35 -176.2(3) . .
C36 C37 C41 F14 -93.3(3) . .
C38 C37 C41 F14 84.6(3) . .
C36 C37 C41 F13 27.4(4) . .
C38 C37 C41 F13 -154.6(2) . .
C36 C37 C41 F15 146.0(2) . .
C38 C37 C41 F15 -36.0(4) . .
C38 C39 C42 F16 134.8(3) . .
C40 C39 C42 F16 -47.7(4) . .
C38 C39 C42 F17 -105.5(4) . .
C40 C39 C42 F17 72.0(4) . .
C38 C39 C42 F18 16.3(5) . .
C40 C39 C42 F18 -166.2(3) . .
C27 B1 C43 C48 132.8(2) . .
C19 B1 C43 C48 -106.4(2) . .
C35 B1 C43 C48 15.8(3) . .
C27 B1 C43 C44 -55.1(3) . .
C19 B1 C43 C44 65.8(2) . .
C35 B1 C43 C44 -172.0(2) . .
C48 C43 C44 C45 0.7(3) . .
B1 C43 C44 C45 -172.1(2) . .
C43 C44 C45 C46 0.3(4) . .
C43 C44 C45 C49 179.8(2) . .
C44 C45 C46 C47 -1.2(4) . .
C49 C45 C46 C47 179.3(2) . .
C45 C46 C47 C48 1.1(4) . .
C45 C46 C47 C50A 173.2(4) . .
C45 C46 C47 C50 -177.4(2) . .
F24A C50A C47 C46 -21.0(9) . .
F23A C50A C47 C46 98.8(7) . .
F22A C50A C47 C46 -143.2(10) . .
F24A C50A C47 C48 150.9(6) . .
F23A C50A C47 C48 -89.3(8) . .
F22A C50A C47 C48 28.7(11) . .
F24A C50A C47 C50 -151(3) . .
F23A C50A C47 C50 -31(2) . .
F22A C50A C47 C50 87(3) . .
F22 C50 C47 C46 6.3(5) . .
F23 C50 C47 C46 -113.3(5) . .
F24 C50 C47 C46 128.2(3) . .
F22 C50 C47 C48 -172.2(3) . .
F23 C50 C47 C48 68.1(4) . .
F24 C50 C47 C48 -50.3(4) . .
F22 C50 C47 C50A 61(2) . .
F23 C50 C47 C50A -59(2) . .
F24 C50 C47 C50A -177(3) . .
C46 C47 C48 C43 -0.1(4) . .
C50A C47 C48 C43 -171.6(4) . .
C50 C47 C48 C43 178.5(2) . .
C44 C43 C48 C47 -0.8(3) . .
B1 C43 C48 C47 171.7(2) . .
C46 C45 C49 F19A 135(2) . .
C44 C45 C49 F19A -45(2) . .
C46 C45 C49 F21A 9.3(17) . .
C44 C45 C49 F21A -170.1(16) . .
C46 C45 C49 F20A -111.9(16) . .
C44 C45 C49 F20A 68.7(16) . .
C46 C45 C49 F19 -54.2(4) . .
C44 C45 C49 F19 126.3(3) . .
C46 C45 C49 F21 -178.7(3) . .
C44 C45 C49 F21 1.9(4) . .
C46 C45 C49 F20 64.6(3) . .
C44 C45 C49 F20 -114.9(3) . .
